data_1548585
loop_
_publ_author_name
'Omar bin Shawkataly'
'Chin-Ping Goh'
'Abu Tariq'
'Imthyaz Ahmad Khan'
'Hoong-Kun Fun'
'Mohd Mustaqim Rosli'

_publ_section_title
;
 Synthesis, Spectral Characterization and Crystals Structure of some
 Arsane Derivatives of Gold (I) Complexes: A Comparative Density
 Functional Theory Study
;
_journal_name_full 'Plos One'
_journal_page_first e0119620
_journal_paper_doi 10.1371/journal.pone.0119620
_journal_volume 10
_journal_year 2015
_chemical_formula_sum 'C31 H23 As Au Cl3'
_chemical_formula_weight 773.73
_chemical_name_systematic
; 
2.2.5 Chlorido(tris-naphthylarsane)gold(I)
;
_space_group_IT_number 14
_symmetry_cell_setting monoclinic
_symmetry_space_group_name_Hall '-P 2ybc'
_symmetry_space_group_name_H-M 'P 1 21/c 1'
_atom_sites_solution_hydrogens geom
_atom_sites_solution_primary direct
_atom_sites_solution_secondary difmap
_cell_angle_alpha 90.00
_cell_angle_beta 96.4610(10)
_cell_angle_gamma 90.00
_cell_formula_units_Z 4
_cell_length_a 9.4715(3)
_cell_length_b 18.0504(5)
_cell_length_c 16.0002(5)
_cell_measurement_reflns_used 9970
_cell_measurement_temperature 100.0(1)
_cell_measurement_theta_max 37.26
_cell_measurement_theta_min 3.29
_cell_volume 2718.09(14)
_computing_cell_refinement 'SAINT (Bruker, 2009)'
_computing_data_collection 'APEX2 (Bruker, 2009)'
_computing_data_reduction SAINT
_computing_molecular_graphics SHELXTL
_computing_publication_material
;
SHELXTL and PLATON (Spek, 2009)
;
_computing_structure_refinement SHELXTL
_computing_structure_solution 'SHELXTL (Sheldrick, 2008)'
_diffrn_ambient_temperature 100
_diffrn_measured_fraction_theta_full 0.990
_diffrn_measured_fraction_theta_max 0.990
_diffrn_measurement_device_type 'Bruker APEX Duo CCD area detector'
_diffrn_measurement_method '\f and \w scans'
_diffrn_radiation_monochromator graphite
_diffrn_radiation_source 'fine-focus sealed tube'
_diffrn_radiation_type MoK\a
_diffrn_radiation_wavelength 0.71073
_diffrn_reflns_av_R_equivalents 0.0397
_diffrn_reflns_av_sigmaI/netI 0.0380
_diffrn_reflns_limit_h_max 14
_diffrn_reflns_limit_h_min -16
_diffrn_reflns_limit_k_max 30
_diffrn_reflns_limit_k_min -30
_diffrn_reflns_limit_l_max 26
_diffrn_reflns_limit_l_min -27
_diffrn_reflns_number 52853
_diffrn_reflns_theta_full 37.40
_diffrn_reflns_theta_max 37.40
_diffrn_reflns_theta_min 1.71
_diffrn_standards_interval_count .
_diffrn_standards_interval_time .
_diffrn_standards_number 0
_exptl_absorpt_coefficient_mu 6.935
_exptl_absorpt_correction_T_max 0.5587
_exptl_absorpt_correction_T_min 0.1326
_exptl_absorpt_correction_type multi-scan
_exptl_crystal_colour colourless
_exptl_crystal_density_diffrn 1.891
_exptl_crystal_density_method 'not measured'
_exptl_crystal_description needle
_exptl_crystal_F_000 1488
_exptl_crystal_size_max 0.49
_exptl_crystal_size_mid 0.17
_exptl_crystal_size_min 0.10
_refine_diff_density_max 3.054
_refine_diff_density_min -1.136
_refine_diff_density_rms 0.134
_refine_ls_extinction_method none
_refine_ls_goodness_of_fit_ref 1.018
_refine_ls_hydrogen_treatment mixed
_refine_ls_matrix_type full
_refine_ls_number_parameters 325
_refine_ls_number_reflns 14091
_refine_ls_number_restraints 0
_refine_ls_restrained_S_all 1.018
_refine_ls_R_factor_all 0.0403
_refine_ls_R_factor_gt 0.0287
_refine_ls_shift/su_max 0.004
_refine_ls_shift/su_mean 0.000
_refine_ls_structure_factor_coef Fsqd
_refine_ls_weighting_details 'calc w=1/[\s^2^(Fo^2^)+(0.0312P)^2^+0.5462P] where P=(Fo^2^+2Fc^2^)/3'
_refine_ls_weighting_scheme calc
_refine_ls_wR_factor_gt 0.0627
_refine_ls_wR_factor_ref 0.0665
_reflns_number_gt 11628
_reflns_number_total 14091
_reflns_threshold_expression >2sigma(I)
_cod_data_source_file pone.0119620.s004.cif
_cod_data_source_block 4
_cod_depositor_comments
;
The following automatic conversions were performed:

'_symmetry_cell_setting' value 'Monoclinic' changed to 'monoclinic'
according to the built-in table from CIF Core dictionary named
'cif_core.dic' version 2.4.1 from 2010-06-29.

Automatic conversion script
Id: cif_fix_values 5376 2017-05-30 11:51:03Z andrius 

2019-03-12
Z value and formula fixed to values more according to usual
chemical conventions.                 miguel
;
_cod_original_formula_sum 'C20.67 H15.33 As0.67 Au0.67 Cl2'
_cod_original_formula_weight 515.82
_cod_original_formula_units_Z 6
_cod_original_sg_symbol_H-M P2(1)/c
_cod_database_code 1548585

loop_
_symmetry_equiv_pos_as_xyz
'x, y, z'
'-x, y+1/2, -z+1/2'
'-x, -y, -z'
'x, -y-1/2, z-1/2'

loop_
_atom_site_label
_atom_site_type_symbol
_atom_site_fract_x
_atom_site_fract_y
_atom_site_fract_z
_atom_site_U_iso_or_equiv
_atom_site_adp_type
_atom_site_occupancy
_atom_site_symmetry_multiplicity
_atom_site_calc_flag
_atom_site_refinement_flags
_atom_site_disorder_assembly
_atom_site_disorder_group
Au1 Au 0.377673(7) 0.441652(4) 0.827068(4) 0.01799(2) Uani 1 1 d . . .
As1 As 0.429967(19) 0.475261(11) 0.692677(11) 0.01567(4) Uani 1 1 d . . .
Cl1 Cl 0.32651(6) 0.40463(4) 0.95591(3) 0.03237(12) Uani 1 1 d . . .
C1 C 0.7360(2) 0.45247(11) 0.73327(12) 0.0181(3) Uani 1 1 d . . .
C2 C 0.7310(2) 0.49575(12) 0.80739(12) 0.0216(3) Uani 1 1 d . . .
H2A H 0.6477 0.5205 0.8160 0.026 Uiso 1 1 calc R . .
C3 C 0.8479(2) 0.50128(13) 0.86636(13) 0.0246(4) Uani 1 1 d . . .
H3A H 0.8418 0.5284 0.9153 0.030 Uiso 1 1 calc R . .
C4 C 0.9766(2) 0.46637(14) 0.85351(14) 0.0269(4) Uani 1 1 d . . .
H4A H 1.0550 0.4707 0.8938 0.032 Uiso 1 1 calc R . .
C5 C 0.9867(2) 0.42607(13) 0.78178(15) 0.0253(4) Uani 1 1 d . . .
H5A H 1.0726 0.4040 0.7732 0.030 Uiso 1 1 calc R . .
C6 C 0.8669(2) 0.41779(12) 0.72047(13) 0.0206(3) Uani 1 1 d . . .
C7 C 0.8751(2) 0.37370(12) 0.64795(13) 0.0239(4) Uani 1 1 d . . .
H7A H 0.9610 0.3515 0.6395 0.029 Uiso 1 1 calc R . .
C8 C 0.7596(2) 0.36311(12) 0.59030(13) 0.0237(4) Uani 1 1 d . . .
H8A H 0.7671 0.3343 0.5428 0.028 Uiso 1 1 calc R . .
C9 C 0.6278(2) 0.39627(12) 0.60296(12) 0.0209(3) Uani 1 1 d . . .
H9A H 0.5487 0.3883 0.5640 0.025 Uiso 1 1 calc R . .
C10 C 0.61582(19) 0.44005(11) 0.67225(11) 0.0179(3) Uani 1 1 d . . .
C11 C 0.2629(2) 0.35576(11) 0.60538(12) 0.0186(3) Uani 1 1 d . . .
C12 C 0.3155(2) 0.30596(12) 0.67035(13) 0.0240(4) Uani 1 1 d . . .
H12A H 0.3818 0.3223 0.7137 0.029 Uiso 1 1 calc R . .
C13 C 0.2692(3) 0.23390(13) 0.66961(15) 0.0299(4) Uani 1 1 d . . .
H13A H 0.3023 0.2024 0.7135 0.036 Uiso 1 1 calc R . .
C14 C 0.1727(3) 0.20703(14) 0.60374(16) 0.0340(5) Uani 1 1 d . . .
H14A H 0.1419 0.1581 0.6042 0.041 Uiso 1 1 calc R . .
C15 C 0.1240(3) 0.25297(13) 0.53867(14) 0.0298(4) Uani 1 1 d . . .
H15A H 0.0626 0.2344 0.4941 0.036 Uiso 1 1 calc R . .
C16 C 0.1656(2) 0.32794(12) 0.53829(12) 0.0221(3) Uani 1 1 d . . .
C17 C 0.1091(2) 0.37661(13) 0.47276(12) 0.0238(4) Uani 1 1 d . . .
H17A H 0.0457 0.3583 0.4290 0.029 Uiso 1 1 calc R . .
C18 C 0.1462(2) 0.44947(12) 0.47319(12) 0.0231(4) Uani 1 1 d . . .
H18A H 0.1078 0.4807 0.4303 0.028 Uiso 1 1 calc R . .
C19 C 0.2437(2) 0.47749(12) 0.53932(11) 0.0203(3) Uani 1 1 d . . .
H19A H 0.2692 0.5273 0.5394 0.024 Uiso 1 1 calc R . .
C20 C 0.3010(2) 0.43227(11) 0.60306(11) 0.0175(3) Uani 1 1 d . . .
C21 C 0.3081(2) 0.62449(11) 0.68331(11) 0.0175(3) Uani 1 1 d . . .
C22 C 0.1867(2) 0.59604(12) 0.71773(11) 0.0199(3) Uani 1 1 d . . .
H22A H 0.1810 0.5456 0.7288 0.024 Uiso 1 1 calc R . .
C23 C 0.0781(2) 0.64219(13) 0.73471(12) 0.0238(4) Uani 1 1 d . . .
H23A H 0.0006 0.6229 0.7583 0.029 Uiso 1 1 calc R . .
C24 C 0.0831(2) 0.71847(13) 0.71674(13) 0.0255(4) Uani 1 1 d . . .
H24A H 0.0092 0.7492 0.7287 0.031 Uiso 1 1 calc R . .
C25 C 0.1968(2) 0.74753(12) 0.68159(13) 0.0249(4) Uani 1 1 d . . .
H25A H 0.1985 0.7978 0.6692 0.030 Uiso 1 1 calc R . .
C26 C 0.3117(2) 0.70175(11) 0.66399(11) 0.0207(3) Uani 1 1 d . . .
C27 C 0.4301(2) 0.73120(12) 0.62832(13) 0.0245(4) Uani 1 1 d . . .
H27A H 0.4322 0.7814 0.6156 0.029 Uiso 1 1 calc R . .
C28 C 0.5415(2) 0.68697(12) 0.61223(13) 0.0243(4) Uani 1 1 d . . .
H28A H 0.6178 0.7072 0.5882 0.029 Uiso 1 1 calc R . .
C29 C 0.5407(2) 0.61047(12) 0.63212(12) 0.0213(3) Uani 1 1 d . . .
H29A H 0.6170 0.5807 0.6219 0.026 Uiso 1 1 calc R . .
C30 C 0.4270(2) 0.58011(11) 0.66654(11) 0.0176(3) Uani 1 1 d . . .
Cl2 Cl 0.41474(8) 0.68807(5) 0.89283(4) 0.04398(16) Uani 1 1 d . . .
Cl3 Cl 0.17457(9) 0.64130(6) 0.97850(6) 0.0562(2) Uani 1 1 d . . .
C31 C 0.3286(3) 0.61361(15) 0.93599(16) 0.0311(4) Uani 1 1 d . . .
H31A H 0.3038 0.5769 0.8926 0.037 Uiso 1 1 calc R . .
H31B H 0.3933 0.5906 0.9797 0.037 Uiso 1 1 calc R . .

loop_
_atom_site_aniso_label
_atom_site_aniso_U_11
_atom_site_aniso_U_22
_atom_site_aniso_U_33
_atom_site_aniso_U_23
_atom_site_aniso_U_13
_atom_site_aniso_U_12
Au1 0.01744(3) 0.02004(4) 0.01694(3) 0.00341(2) 0.00389(2) 0.00311(2)
As1 0.01613(7) 0.01518(8) 0.01605(7) 0.00084(6) 0.00331(5) 0.00116(6)
Cl1 0.0278(2) 0.0476(3) 0.0229(2) 0.0147(2) 0.00820(17) 0.0088(2)
C1 0.0180(7) 0.0163(8) 0.0208(8) 0.0026(6) 0.0050(6) 0.0007(6)
C2 0.0203(8) 0.0211(9) 0.0236(8) -0.0013(7) 0.0034(6) -0.0001(7)
C3 0.0243(9) 0.0233(10) 0.0257(9) -0.0011(7) 0.0002(7) -0.0028(7)
C4 0.0206(8) 0.0277(11) 0.0312(10) 0.0039(8) -0.0022(7) -0.0031(8)
C5 0.0176(8) 0.0234(10) 0.0351(10) 0.0074(8) 0.0036(7) 0.0011(7)
C6 0.0181(7) 0.0189(8) 0.0258(8) 0.0056(7) 0.0067(6) 0.0010(6)
C7 0.0234(8) 0.0209(9) 0.0295(9) 0.0044(7) 0.0118(7) 0.0052(7)
C8 0.0281(9) 0.0227(9) 0.0222(8) -0.0004(7) 0.0105(7) 0.0031(8)
C9 0.0229(8) 0.0210(9) 0.0197(8) 0.0014(6) 0.0059(6) 0.0029(7)
C10 0.0175(7) 0.0160(8) 0.0208(8) 0.0018(6) 0.0049(6) 0.0031(6)
C11 0.0202(7) 0.0160(8) 0.0204(7) -0.0014(6) 0.0055(6) 0.0002(6)
C12 0.0293(9) 0.0182(9) 0.0246(9) 0.0017(7) 0.0032(7) 0.0030(7)
C13 0.0421(12) 0.0186(9) 0.0301(10) 0.0026(8) 0.0089(9) 0.0000(9)
C14 0.0505(15) 0.0196(10) 0.0330(11) -0.0037(8) 0.0097(10) -0.0080(10)
C15 0.0394(12) 0.0230(10) 0.0280(10) -0.0061(8) 0.0087(8) -0.0086(9)
C16 0.0251(8) 0.0222(9) 0.0201(8) -0.0038(7) 0.0070(6) -0.0030(7)
C17 0.0251(9) 0.0280(10) 0.0185(8) -0.0031(7) 0.0028(6) -0.0049(8)
C18 0.0249(9) 0.0271(10) 0.0171(8) 0.0012(6) 0.0015(6) 0.0011(7)
C19 0.0228(8) 0.0195(9) 0.0186(7) 0.0006(6) 0.0028(6) -0.0001(7)
C20 0.0186(7) 0.0171(8) 0.0172(7) 0.0002(6) 0.0035(5) -0.0004(6)
C21 0.0213(7) 0.0166(8) 0.0147(7) -0.0011(5) 0.0030(5) 0.0008(6)
C22 0.0213(8) 0.0200(9) 0.0188(7) 0.0016(6) 0.0039(6) 0.0018(7)
C23 0.0223(8) 0.0265(10) 0.0230(8) -0.0001(7) 0.0043(6) 0.0050(7)
C24 0.0285(9) 0.0230(10) 0.0252(9) -0.0039(7) 0.0033(7) 0.0087(8)
C25 0.0335(10) 0.0178(9) 0.0233(8) -0.0018(7) 0.0023(7) 0.0051(8)
C26 0.0283(9) 0.0167(8) 0.0170(7) -0.0005(6) 0.0022(6) 0.0026(7)
C27 0.0330(10) 0.0181(9) 0.0225(8) 0.0008(7) 0.0031(7) -0.0026(8)
C28 0.0279(9) 0.0218(9) 0.0242(9) 0.0016(7) 0.0070(7) -0.0055(7)
C29 0.0229(8) 0.0205(9) 0.0212(8) -0.0005(6) 0.0060(6) -0.0009(7)
C30 0.0200(7) 0.0161(8) 0.0174(7) 0.0004(6) 0.0047(5) 0.0009(6)
Cl2 0.0477(4) 0.0457(4) 0.0367(3) 0.0101(3) -0.0035(3) -0.0104(3)
Cl3 0.0431(4) 0.0697(6) 0.0593(5) -0.0144(4) 0.0205(3) 0.0049(4)
C31 0.0295(10) 0.0275(11) 0.0357(11) 0.0007(9) 0.0012(8) 0.0050(9)

loop_
_atom_type_symbol
_atom_type_description
_atom_type_scat_dispersion_real
_atom_type_scat_dispersion_imag
_atom_type_scat_source
C C 0.0033 0.0016 'International Tables Vol C Tables 4.2.6.8 and 6.1.1.4'
H H 0.0000 0.0000 'International Tables Vol C Tables 4.2.6.8 and 6.1.1.4'
Cl Cl 0.1484 0.1585 'International Tables Vol C Tables 4.2.6.8 and 6.1.1.4'
As As 0.0499 2.0058 'International Tables Vol C Tables 4.2.6.8 and 6.1.1.4'
Au Au -2.0133 8.8022 'International Tables Vol C Tables 4.2.6.8 and 6.1.1.4'

loop_
_geom_angle_atom_site_label_1
_geom_angle_atom_site_label_2
_geom_angle_atom_site_label_3
_geom_angle
_geom_angle_site_symmetry_1
_geom_angle_site_symmetry_3
Cl1 Au1 As1 177.895(19) . .
C10 As1 C30 106.03(8) . .
C10 As1 C20 104.68(8) . .
C30 As1 C20 103.81(8) . .
C10 As1 Au1 111.16(5) . .
C30 As1 Au1 116.87(5) . .
C20 As1 Au1 113.26(6) . .
C6 C1 C2 118.14(18) . .
C6 C1 C10 118.14(17) . .
C2 C1 C10 123.70(17) . .
C3 C2 C1 120.74(19) . .
C3 C2 H2A 119.6 . .
C1 C2 H2A 119.6 . .
C2 C3 C4 120.7(2) . .
C2 C3 H3A 119.6 . .
C4 C3 H3A 119.6 . .
C5 C4 C3 120.18(19) . .
C5 C4 H4A 119.9 . .
C3 C4 H4A 119.9 . .
C4 C5 C6 120.5(2) . .
C4 C5 H5A 119.7 . .
C6 C5 H5A 119.7 . .
C7 C6 C5 120.75(19) . .
C7 C6 C1 119.58(19) . .
C5 C6 C1 119.64(19) . .
C8 C7 C6 121.29(19) . .
C8 C7 H7A 119.4 . .
C6 C7 H7A 119.4 . .
C7 C8 C9 119.76(19) . .
C7 C8 H8A 120.1 . .
C9 C8 H8A 120.1 . .
C10 C9 C8 120.71(19) . .
C10 C9 H9A 119.6 . .
C8 C9 H9A 119.6 . .
C9 C10 C1 120.51(17) . .
C9 C10 As1 118.95(14) . .
C1 C10 As1 120.17(13) . .
C12 C11 C16 118.15(19) . .
C12 C11 C20 124.18(18) . .
C16 C11 C20 117.68(18) . .
C13 C12 C11 120.5(2) . .
C13 C12 H12A 119.7 . .
C11 C12 H12A 119.7 . .
C12 C13 C14 121.0(2) . .
C12 C13 H13A 119.5 . .
C14 C13 H13A 119.5 . .
C15 C14 C13 119.8(2) . .
C15 C14 H14A 120.1 . .
C13 C14 H14A 120.1 . .
C14 C15 C16 120.9(2) . .
C14 C15 H15A 119.5 . .
C16 C15 H15A 119.5 . .
C15 C16 C17 120.85(19) . .
C15 C16 C11 119.5(2) . .
C17 C16 C11 119.64(19) . .
C18 C17 C16 121.08(18) . .
C18 C17 H17A 119.5 . .
C16 C17 H17A 119.5 . .
C17 C18 C19 119.67(19) . .
C17 C18 H18A 120.2 . .
C19 C18 H18A 120.2 . .
C20 C19 C18 120.88(19) . .
C20 C19 H19A 119.6 . .
C18 C19 H19A 119.6 . .
C19 C20 C11 121.04(17) . .
C19 C20 As1 118.42(14) . .
C11 C20 As1 120.50(14) . .
C22 C21 C26 118.34(18) . .
C22 C21 C30 123.80(18) . .
C26 C21 C30 117.86(17) . .
C23 C22 C21 120.81(19) . .
C23 C22 H22A 119.6 . .
C21 C22 H22A 119.6 . .
C22 C23 C24 120.6(2) . .
C22 C23 H23A 119.7 . .
C24 C23 H23A 119.7 . .
C25 C24 C23 120.17(19) . .
C25 C24 H24A 119.9 . .
C23 C24 H24A 119.9 . .
C24 C25 C26 120.8(2) . .
C24 C25 H25A 119.6 . .
C26 C25 H25A 119.6 . .
C27 C26 C25 121.35(19) . .
C27 C26 C21 119.46(18) . .
C25 C26 C21 119.19(19) . .
C28 C27 C26 121.2(2) . .
C28 C27 H27A 119.4 . .
C26 C27 H27A 119.4 . .
C27 C28 C29 120.1(2) . .
C27 C28 H28A 120.0 . .
C29 C28 H28A 120.0 . .
C30 C29 C28 120.13(19) . .
C30 C29 H29A 119.9 . .
C28 C29 H29A 119.9 . .
C29 C30 C21 121.26(18) . .
C29 C30 As1 118.81(15) . .
C21 C30 As1 119.93(14) . .
Cl3 C31 Cl2 112.28(15) . .
Cl3 C31 H31A 109.1 . .
Cl2 C31 H31A 109.1 . .
Cl3 C31 H31B 109.1 . .
Cl2 C31 H31B 109.1 . .
H31A C31 H31B 107.9 . .

loop_
_geom_bond_atom_site_label_1
_geom_bond_atom_site_label_2
_geom_bond_distance
_geom_bond_site_symmetry_2
Au1 Cl1 2.2707(5) .
Au1 As1 2.34024(19) .
As1 C10 1.9336(18) .
As1 C30 1.938(2) .
As1 C20 1.9382(19) .
C1 C6 1.424(3) .
C1 C2 1.425(3) .
C1 C10 1.432(3) .
C2 C3 1.375(3) .
C2 H2A 0.9300 .
C3 C4 1.408(3) .
C3 H3A 0.9300 .
C4 C5 1.371(3) .
C4 H4A 0.9300 .
C5 C6 1.422(3) .
C5 H5A 0.9300 .
C6 C7 1.416(3) .
C7 C8 1.363(3) .
C7 H7A 0.9300 .
C8 C9 1.419(3) .
C8 H8A 0.9300 .
C9 C10 1.377(3) .
C9 H9A 0.9300 .
C11 C12 1.421(3) .
C11 C16 1.425(3) .
C11 C20 1.429(3) .
C12 C13 1.372(3) .
C12 H12A 0.9300 .
C13 C14 1.402(4) .
C13 H13A 0.9300 .
C14 C15 1.370(4) .
C14 H14A 0.9300 .
C15 C16 1.410(3) .
C15 H15A 0.9300 .
C16 C17 1.425(3) .
C17 C18 1.361(3) .
C17 H17A 0.9300 .
C18 C19 1.417(3) .
C18 H18A 0.9300 .
C19 C20 1.370(3) .
C19 H19A 0.9300 .
C21 C22 1.425(3) .
C21 C26 1.430(3) .
C21 C30 1.431(3) .
C22 C23 1.374(3) .
C22 H22A 0.9300 .
C23 C24 1.408(3) .
C23 H23A 0.9300 .
C24 C25 1.374(3) .
C24 H24A 0.9300 .
C25 C26 1.420(3) .
C25 H25A 0.9300 .
C26 C27 1.418(3) .
C27 C28 1.371(3) .
C27 H27A 0.9300 .
C28 C29 1.417(3) .
C28 H28A 0.9300 .
C29 C30 1.377(3) .
C29 H29A 0.9300 .
Cl2 C31 1.754(3) .
Cl3 C31 1.751(3) .
C31 H31A 0.9700 .
C31 H31B 0.9700 .

loop_
_geom_hbond_atom_site_label_D
_geom_hbond_atom_site_label_H
_geom_hbond_atom_site_label_A
_geom_hbond_distance_DH
_geom_hbond_distance_HA
_geom_hbond_distance_DA
_geom_hbond_angle_DHA
_geom_hbond_site_symmetry_A
_geom_hbond_publ_flag
C31 H31B Cl1 0.9700 2.7400 3.535(3) 140.00 3_667 yes

loop_
_geom_torsion_atom_site_label_1
_geom_torsion_atom_site_label_2
_geom_torsion_atom_site_label_3
_geom_torsion_atom_site_label_4
_geom_torsion
_geom_torsion_site_symmetry_1
_geom_torsion_site_symmetry_2
_geom_torsion_site_symmetry_3
_geom_torsion_site_symmetry_4
Cl1 Au1 As1 C10 -68.4(4) . . . .
Cl1 Au1 As1 C30 169.7(4) . . . .
Cl1 Au1 As1 C20 49.1(4) . . . .
C6 C1 C2 C3 -2.6(3) . . . .
C10 C1 C2 C3 175.5(2) . . . .
C1 C2 C3 C4 2.2(3) . . . .
C2 C3 C4 C5 -0.2(3) . . . .
C3 C4 C5 C6 -1.3(3) . . . .
C4 C5 C6 C7 -177.4(2) . . . .
C4 C5 C6 C1 0.8(3) . . . .
C2 C1 C6 C7 179.28(19) . . . .
C10 C1 C6 C7 1.1(3) . . . .
C2 C1 C6 C5 1.1(3) . . . .
C10 C1 C6 C5 -177.06(18) . . . .
C5 C6 C7 C8 177.5(2) . . . .
C1 C6 C7 C8 -0.6(3) . . . .
C6 C7 C8 C9 -0.4(3) . . . .
C7 C8 C9 C10 1.0(3) . . . .
C8 C9 C10 C1 -0.5(3) . . . .
C8 C9 C10 As1 -173.54(15) . . . .
C6 C1 C10 C9 -0.6(3) . . . .
C2 C1 C10 C9 -178.60(19) . . . .
C6 C1 C10 As1 172.37(14) . . . .
C2 C1 C10 As1 -5.6(3) . . . .
C30 As1 C10 C9 -107.57(16) . . . .
C20 As1 C10 C9 1.82(17) . . . .
Au1 As1 C10 C9 124.45(14) . . . .
C30 As1 C10 C1 79.37(16) . . . .
C20 As1 C10 C1 -171.24(15) . . . .
Au1 As1 C10 C1 -48.61(16) . . . .
C16 C11 C12 C13 -2.4(3) . . . .
C20 C11 C12 C13 177.4(2) . . . .
C11 C12 C13 C14 2.0(4) . . . .
C12 C13 C14 C15 0.3(4) . . . .
C13 C14 C15 C16 -2.2(4) . . . .
C14 C15 C16 C17 -176.7(2) . . . .
C14 C15 C16 C11 1.8(3) . . . .
C12 C11 C16 C15 0.5(3) . . . .
C20 C11 C16 C15 -179.26(19) . . . .
C12 C11 C16 C17 179.03(19) . . . .
C20 C11 C16 C17 -0.7(3) . . . .
C15 C16 C17 C18 178.4(2) . . . .
C11 C16 C17 C18 -0.1(3) . . . .
C16 C17 C18 C19 0.6(3) . . . .
C17 C18 C19 C20 -0.2(3) . . . .
C18 C19 C20 C11 -0.7(3) . . . .
C18 C19 C20 As1 -178.51(15) . . . .
C12 C11 C20 C19 -178.57(19) . . . .
C16 C11 C20 C19 1.2(3) . . . .
C12 C11 C20 As1 -0.9(3) . . . .
C16 C11 C20 As1 178.89(14) . . . .
C10 As1 C20 C19 -106.46(16) . . . .
C30 As1 C20 C19 4.53(17) . . . .
Au1 As1 C20 C19 132.29(14) . . . .
C10 As1 C20 C11 75.77(16) . . . .
C30 As1 C20 C11 -173.24(15) . . . .
Au1 As1 C20 C11 -45.48(16) . . . .
C26 C21 C22 C23 -2.3(3) . . . .
C30 C21 C22 C23 177.97(18) . . . .
C21 C22 C23 C24 1.4(3) . . . .
C22 C23 C24 C25 0.3(3) . . . .
C23 C24 C25 C26 -1.0(3) . . . .
C24 C25 C26 C27 -179.51(19) . . . .
C24 C25 C26 C21 0.0(3) . . . .
C22 C21 C26 C27 -178.90(17) . . . .
C30 C21 C26 C27 0.9(3) . . . .
C22 C21 C26 C25 1.6(3) . . . .
C30 C21 C26 C25 -178.65(17) . . . .
C25 C26 C27 C28 179.3(2) . . . .
C21 C26 C27 C28 -0.2(3) . . . .
C26 C27 C28 C29 -0.7(3) . . . .
C27 C28 C29 C30 0.9(3) . . . .
C28 C29 C30 C21 -0.2(3) . . . .
C28 C29 C30 As1 179.93(15) . . . .
C22 C21 C30 C29 179.10(18) . . . .
C26 C21 C30 C29 -0.7(3) . . . .
C22 C21 C30 As1 -1.1(2) . . . .
C26 C21 C30 As1 179.17(13) . . . .
C10 As1 C30 C29 6.09(17) . . . .
C20 As1 C30 C29 -103.91(16) . . . .
Au1 As1 C30 C29 130.60(13) . . . .
C10 As1 C30 C21 -173.74(14) . . . .
C20 As1 C30 C21 76.26(15) . . . .
Au1 As1 C30 C21 -49.23(16) . . . .
